data_7241118
loop_
_publ_author_name
'Song, Jiewu'
'Dang, Yangyang'
'Liu, Xiaolong'
'Tao, Xutang'

_publ_section_title
;
 Layered Hybrid Lead Perovskite Single Crystals: Phase Transformations and
 Tunable Optical Properties
;
_journal_name_full CrystEngComm
_journal_paper_doi 10.1039/D0CE00753F
_journal_year 2020
_chemical_formula_moiety 'I4 Pb, 1.8(C5), C6 N, C N'
_chemical_formula_sum 'C16 H24 I4 N2 Pb'
_chemical_formula_weight 959.16
_chemical_name_systematic C16H24I4N2Pb
_space_group_crystal_system triclinic
_space_group_IT_number 2
_space_group_name_Hall '-P 1'
_space_group_name_H-M_alt 'P -1'
_audit_creation_date 2018-10-22
_audit_creation_method
;
Olex2 1.2
(compiled 2018.05.29 svn.r3508 for OlexSys, GUI svn.r5506)
;
_audit_update_record
;
2018-11-05 deposited with the CCDC.	2020-08-20 downloaded from the CCDC.
;
_cell_angle_alpha 99.7643(10)
_cell_angle_beta 95.2258(10)
_cell_angle_gamma 90.3394(10)
_cell_formula_units_Z 2
_cell_length_a 8.7497(8)
_cell_length_b 8.7510(8)
_cell_length_c 16.6830(15)
_cell_measurement_reflns_used 6590
_cell_measurement_temperature 273(2)
_cell_measurement_theta_max 27.65
_cell_measurement_theta_min 2.47
_cell_volume 1253.4(2)
_computing_cell_refinement 'SAINT V8.35A (?, 2016)'
_computing_data_reduction 'SAINT V8.35A (?, 2016)'
_computing_molecular_graphics 'Olex2 (Dolomanov et al., 2009)'
_computing_publication_material 'Olex2 (Dolomanov et al., 2009)'
_computing_structure_refinement 'XL (Sheldrick, 2008)'
_computing_structure_solution 'SHELXS-97 (Sheldrick, 1990)'
_diffrn_ambient_temperature 273.15
_diffrn_measured_fraction_theta_full 0.998
_diffrn_measured_fraction_theta_max 0.998
_diffrn_measurement_device_type 'Bruker APEX-II CCD'
_diffrn_measurement_method '\f and \w scans'
_diffrn_radiation_type MoK\a
_diffrn_radiation_wavelength 0.71073
_diffrn_reflns_av_R_equivalents 0.0331
_diffrn_reflns_av_unetI/netI 0.0370
_diffrn_reflns_Laue_measured_fraction_full 0.998
_diffrn_reflns_Laue_measured_fraction_max 0.998
_diffrn_reflns_limit_h_max 10
_diffrn_reflns_limit_h_min -10
_diffrn_reflns_limit_k_max 10
_diffrn_reflns_limit_k_min -10
_diffrn_reflns_limit_l_max 19
_diffrn_reflns_limit_l_min -19
_diffrn_reflns_number 12361
_diffrn_reflns_point_group_measured_fraction_full 0.998
_diffrn_reflns_point_group_measured_fraction_max 0.998
_diffrn_reflns_theta_full 24.999
_diffrn_reflns_theta_max 24.999
_diffrn_reflns_theta_min 1.244
_diffrn_standards_number 0
_exptl_absorpt_coefficient_mu 11.658
_exptl_absorpt_correction_T_max 0.7455
_exptl_absorpt_correction_T_min 0.3551
_exptl_absorpt_correction_type none
_exptl_absorpt_process_details
;
SADABS-2014/5 (Bruker,2014/5) was used for absorption correction.
wR2(int) was 0.1549 before and 0.0472 after correction.
The Ratio of minimum to maximum transmission is 0.4763.
The \l/2 correction factor is Not present.
;
_exptl_crystal_colour 'clear light red'
_exptl_crystal_colour_lustre clear
_exptl_crystal_colour_modifier light
_exptl_crystal_colour_primary red
_exptl_crystal_density_diffrn 2.542
_exptl_crystal_density_method 'not measured'
_exptl_crystal_description plate
_exptl_crystal_F_000 856
_exptl_crystal_size_max 0.3
_exptl_crystal_size_mid 0.2
_exptl_crystal_size_min 0.15
_refine_diff_density_max 2.229
_refine_diff_density_min -1.794
_refine_diff_density_rms 0.435
_refine_ls_extinction_method none
_refine_ls_goodness_of_fit_ref 1.091
_refine_ls_hydrogen_treatment undef
_refine_ls_matrix_type full
_refine_ls_number_parameters 211
_refine_ls_number_reflns 4421
_refine_ls_number_restraints 0
_refine_ls_restrained_S_all 1.091
_refine_ls_R_factor_all 0.0396
_refine_ls_R_factor_gt 0.0348
_refine_ls_shift/su_max 0.001
_refine_ls_shift/su_mean 0.000
_refine_ls_structure_factor_coef Fsqd
_refine_ls_weighting_details 'w=1/[\s^2^(Fo^2^)+(0.0618P)^2^+2.8504P] where P=(Fo^2^+2Fc^2^)/3'
_refine_ls_weighting_scheme calc
_refine_ls_wR_factor_gt 0.0978
_refine_ls_wR_factor_ref 0.1064
_reflns_Friedel_coverage 0.000
_reflns_number_gt 4003
_reflns_number_total 4421
_reflns_threshold_expression 'I > 2\s(I)'
_cod_data_source_file d0ce00753f2.cif
_cod_data_source_block x1_CCDC3
_cod_database_code 7241118
_shelx_shelxl_version_number 2014/7
_shelx_space_group_comment
;
The symmetry employed for this shelxl refinement is uniquely defined
by the following loop, which should always be used as a source of
symmetry information in preference to the above space-group names.
They are only intended as comments.
;
_shelx_estimated_absorpt_t_max 0.274
_shelx_estimated_absorpt_t_min 0.128
_olex2_refinement_description
;
;
_olex2_submission_special_instructions 'No special instructions were received'

loop_
_space_group_symop_operation_xyz
'x, y, z'
'-x, -y, -z'

loop_
_atom_site_label
_atom_site_type_symbol
_atom_site_fract_x
_atom_site_fract_y
_atom_site_fract_z
_atom_site_U_iso_or_equiv
_atom_site_adp_type
_atom_site_occupancy
_atom_site_site_symmetry_order
_atom_site_calc_flag
_atom_site_refinement_flags_posn
_atom_site_refinement_flags_adp
_atom_site_refinement_flags_occupancy
_atom_site_disorder_assembly
_atom_site_disorder_group
Pb1 Pb 1.0000 0.5000 0.5000 0.02681(13) Uani 1 2 d S T P . .
Pb2 Pb 0.5000 0.0000 0.5000 0.02676(13) Uani 1 2 d S T P . .
I3 I 0.69049(6) 0.31031(6) 0.50178(4) 0.04192(16) Uani 1 1 d . . . . .
I4 I 1.19137(6) 0.19130(6) 0.50002(4) 0.04107(16) Uani 1 1 d . . . . .
I5 I 0.96295(8) 0.42039(7) 0.30401(4) 0.04828(17) Uani 1 1 d . . . . .
I6 I 0.48151(7) -0.06079(8) 0.30401(4) 0.04830(17) Uani 1 1 d . . . . .
C17 C 0.3055(15) -0.4819(16) 0.1393(7) 0.072(3) Uani 1 1 d . . . . .
C1 C 1.0023(13) -0.0967(14) 0.3031(7) 0.068(3) Uani 1 1 d . . . . .
N3 N 0.4708(16) 0.500(2) 0.6769(10) 0.140(7) Uani 1 1 d . . . . .
C5 C 0.491(3) -0.637(3) 0.2148(11) 0.144(9) Uani 1 1 d . . . . .
C6 C 0.411(2) -0.578(2) 0.1609(8) 0.121(8) Uani 1 1 d . . . . .
N0AA N 0.8928(8) 0.0268(8) 0.3381(5) 0.0476(17) Uani 1 1 d . . . . .
C1AA C 0.5964(16) 0.6208(14) 0.6723(10) 0.100(5) Uani 1 1 d . . . . .
C4AA C 0.7996(17) 0.0098(17) 0.1324(8) 0.079(4) Uani 1 1 d . . . . .
C2AA C 0.911(3) -0.077(2) 0.1600(8) 0.132(9) Uani 1 1 d . . . . .
C3 C 0.983(3) -0.125(3) 0.2182(12) 0.198(15) Uani 1 1 d . . . . .
C6AA C 1.072(4) 0.060(6) 0.111(3) 0.41(5) Uani 1 1 d . . . . .
C2 C 0.762(7) -0.271(4) 0.117(3) 0.38(4) Uani 1 1 d . . . . .
C3AA C 0.562(4) -0.438(6) 0.105(3) 0.40(5) Uani 1 1 d . . . . .
C5AA C 1.255(7) 0.232(4) 0.110(3) 0.35(4) Uani 1 1 d . . . . .
C9 C 1.132(4) 0.425(9) 0.0669(17) 0.39(5) Uani 1 1 d . . . . .
C10 C 0.833(7) 0.132(5) 0.0745(19) 0.43(5) Uani 1 1 d . . . . .
C13 C 0.310(7) -0.367(5) 0.0803(18) 0.42(5) Uani 1 1 d . . . . .
C14 C 0.622(4) -0.100(10) 0.0645(18) 0.44(5) Uani 1 1 d . . . . .

loop_
_atom_site_aniso_label
_atom_site_aniso_U_11
_atom_site_aniso_U_22
_atom_site_aniso_U_33
_atom_site_aniso_U_23
_atom_site_aniso_U_13
_atom_site_aniso_U_12
Pb1 0.0220(2) 0.0233(2) 0.0352(2) 0.00566(16) 0.00192(16) 0.00136(14)
Pb2 0.0226(2) 0.0239(2) 0.0347(2) 0.00716(16) 0.00351(16) 0.00177(14)
I3 0.0347(3) 0.0349(3) 0.0564(4) 0.0069(2) 0.0080(2) -0.0124(2)
I4 0.0327(3) 0.0360(3) 0.0559(4) 0.0121(2) 0.0024(2) 0.0156(2)
I5 0.0653(4) 0.0448(3) 0.0350(3) 0.0087(3) 0.0030(3) -0.0025(3)
I6 0.0427(3) 0.0657(4) 0.0351(3) 0.0063(3) 0.0006(2) -0.0032(3)
C17 0.076(8) 0.093(9) 0.044(6) 0.008(6) -0.005(6) 0.019(7)
C1 0.065(7) 0.071(7) 0.068(7) 0.010(6) 0.011(6) 0.035(6)
N3 0.111(10) 0.189(15) 0.171(14) 0.132(13) 0.089(10) 0.072(10)
C5 0.18(2) 0.18(2) 0.076(11) 0.025(12) 0.000(12) 0.109(17)
C6 0.171(17) 0.150(16) 0.036(7) -0.005(8) 0.006(9) 0.109(14)
N0AA 0.047(4) 0.043(4) 0.053(5) 0.004(3) 0.008(3) -0.002(3)
C1AA 0.084(9) 0.055(7) 0.136(13) -0.025(8) -0.039(9) 0.004(6)
C4AA 0.091(9) 0.092(9) 0.051(7) 0.001(7) 0.013(7) 0.025(8)
C2AA 0.19(2) 0.168(18) 0.031(7) -0.004(8) 0.014(9) 0.130(16)
C3 0.26(3) 0.25(3) 0.076(12) -0.001(15) 0.038(16) 0.20(3)
C6AA 0.18(3) 0.49(7) 0.41(6) -0.39(6) 0.14(3) -0.11(4)
C2 0.70(10) 0.15(2) 0.38(5) 0.09(3) 0.48(7) 0.13(4)
C3AA 0.19(3) 0.54(8) 0.34(5) -0.39(6) 0.13(3) -0.14(4)
C5AA 0.61(9) 0.21(3) 0.32(5) 0.07(3) 0.40(6) 0.13(5)
C9 0.19(3) 0.94(14) 0.10(2) 0.19(4) 0.09(2) 0.27(6)
C10 0.68(9) 0.33(5) 0.15(2) -0.14(3) -0.25(4) 0.40(6)
C13 0.68(9) 0.30(4) 0.17(2) -0.16(3) -0.28(4) 0.40(6)
C14 0.20(3) 1.06(15) 0.11(2) 0.18(5) 0.08(2) 0.34(6)

loop_
_atom_type_symbol
_atom_type_description
_atom_type_scat_dispersion_real
_atom_type_scat_dispersion_imag
_atom_type_scat_source
C C 0.0033 0.0016 'International Tables Vol C Tables 4.2.6.8 and 6.1.1.4'
H H 0.0000 0.0000 'International Tables Vol C Tables 4.2.6.8 and 6.1.1.4'
I I -0.4742 1.8119 'International Tables Vol C Tables 4.2.6.8 and 6.1.1.4'
N N 0.0061 0.0033 'International Tables Vol C Tables 4.2.6.8 and 6.1.1.4'
Pb Pb -3.3944 10.1111 'International Tables Vol C Tables 4.2.6.8 and 6.1.1.4'

loop_
_geom_angle_atom_site_label_1
_geom_angle_atom_site_label_2
_geom_angle_atom_site_label_3
_geom_angle
_geom_angle_site_symmetry_1
_geom_angle_site_symmetry_3
_geom_angle_publ_flag
I3 Pb1 I3 180.0 2_766 . ?
I3 Pb1 I4 89.615(15) . 2_766 ?
I3 Pb1 I4 90.385(15) . . ?
I3 Pb1 I4 90.385(15) 2_766 2_766 ?
I3 Pb1 I4 89.615(15) 2_766 . ?
I3 Pb1 I5 91.128(16) 2_766 . ?
I3 Pb1 I5 88.872(16) 2_766 2_766 ?
I3 Pb1 I5 88.873(16) . . ?
I3 Pb1 I5 91.127(16) . 2_766 ?
I4 Pb1 I4 180.0 2_766 . ?
I4 Pb1 I5 91.906(15) . 2_766 ?
I4 Pb1 I5 88.094(15) . . ?
I4 Pb1 I5 91.905(15) 2_766 . ?
I4 Pb1 I5 88.095(15) 2_766 2_766 ?
I5 Pb1 I5 180.00(2) . 2_766 ?
I3 Pb2 I3 180.0 2_656 . ?
I3 Pb2 I4 90.400(15) 2_656 1_455 ?
I3 Pb2 I4 89.599(15) . 1_455 ?
I3 Pb2 I4 90.401(15) . 2_756 ?
I3 Pb2 I4 89.600(15) 2_656 2_756 ?
I3 Pb2 I6 91.136(16) 2_656 . ?
I3 Pb2 I6 88.865(16) 2_656 2_656 ?
I3 Pb2 I6 91.135(16) . 2_656 ?
I3 Pb2 I6 88.865(16) . . ?
I4 Pb2 I4 180.0 2_756 1_455 ?
I4 Pb2 I6 88.108(15) 2_756 . ?
I4 Pb2 I6 88.108(15) 1_455 2_656 ?
I4 Pb2 I6 91.892(15) 1_455 . ?
I4 Pb2 I6 91.892(15) 2_756 2_656 ?
I6 Pb2 I6 180.0 . 2_656 ?
Pb2 I3 Pb1 152.931(19) . . ?
Pb2 I4 Pb1 153.737(19) 1_655 . ?
C6 C17 C9 116(2) . 1_445 ?
C6 C17 C13 130(2) . . ?
C13 C17 C9 85(2) . 1_445 ?
C3 C1 N0AA 111.1(10) . . ?
C5 C6 C17 151.4(14) . . ?
C2AA C4AA C10 121(2) . . ?
C2AA C4AA C14 118(2) . . ?
C10 C4AA C14 98(2) . . ?
C3 C2AA C4AA 149.5(14) . . ?
C2AA C3 C1 140.9(16) . . ?

loop_
_geom_bond_atom_site_label_1
_geom_bond_atom_site_label_2
_geom_bond_distance
_geom_bond_site_symmetry_2
_geom_bond_publ_flag
Pb1 I3 3.1730(5) 2_766 ?
Pb1 I3 3.1730(5) . ?
Pb1 I4 3.1867(5) . ?
Pb1 I4 3.1867(5) 2_766 ?
Pb1 I5 3.2113(6) . ?
Pb1 I5 3.2114(7) 2_766 ?
Pb2 I3 3.1723(5) 2_656 ?
Pb2 I3 3.1723(5) . ?
Pb2 I4 3.1856(5) 1_455 ?
Pb2 I4 3.1856(5) 2_756 ?
Pb2 I6 3.2114(6) . ?
Pb2 I6 3.2114(6) 2_656 ?
I4 Pb2 3.1856(5) 1_655 ?
C17 C6 1.317(18) . ?
C17 C9 1.94(6) 1_445 ?
C17 C13 1.53(5) . ?
C1 N0AA 1.526(12) . ?
C1 C3 1.39(2) . ?
N3 C1AA 1.54(2) . ?
C5 C6 1.27(2) . ?
C4AA C2AA 1.33(2) . ?
C4AA C10 1.60(6) . ?
C4AA C14 1.98(7) . ?
C2AA C3 1.24(2) . ?
C9 C17 1.94(6) 1_665 ?
